data_4319991
loop_
_publ_author_name
'Robert C. Finn'
'Robert Lam'
'John E. Greedan'
'Jon Zubieta'

_publ_section_title
;
 Solid-State Coordination Chemistry: Structural Influences of
 Copper-Phenanthroline Subunits on Oxovanadium Organophosphonate Phases.
 Hydrothermal Synthesis and Structural Characterization of the
 Two-Dimensional Materials [Cu(phen)(VO)(O3PCH2PO3)(H2O)],
 [{Cu(phen)}2(V2O5)(O3PCH2CH2PO3)], and
 [{Cu(phen)}2(V3O5)(O3PCH2CH2CH2PO3)2(H2O)] and of the Three-Dimensional
 Phase [{Cu(phen)}2(V3O5)(O3PCH2PO3)2(H2O)]
;
_journal_name_full 'Inorganic Chemistry'
_journal_page_first 3745
_journal_page_last 3754
_journal_paper_doi 10.1021/ic010186i
_journal_volume 40
_journal_year 2001
_chemical_formula_sum 'C26 H20 Cu2 N4 O11 P2 V2'
_chemical_formula_weight 855.36
_chemical_name_systematic
;

   ?

;
_space_group_IT_number 2
_symmetry_cell_setting triclinic
_symmetry_space_group_name_Hall '-P 1'
_symmetry_space_group_name_H-M 'P -1'
_atom_sites_solution_hydrogens geom
_atom_sites_solution_primary direct
_atom_sites_solution_secondary difmap
_audit_creation_method SHELXL-97
_cell_angle_alpha 71.3690(10)
_cell_angle_beta 70.7900(10)
_cell_angle_gamma 80.7380(10)
_cell_formula_units_Z 2
_cell_length_a 10.6096(5)
_cell_length_b 11.6951(5)
_cell_length_c 13.1796(6)
_cell_measurement_temperature 90(2)
_cell_volume 1460.49(11)
_computing_structure_refinement 'SHELXL-97 (Sheldrick, 1997)'
_computing_structure_solution 'SHELXS-97 (Sheldrick, 1990)'
_diffrn_ambient_temperature 293(2)
_diffrn_measured_fraction_theta_full 0.908
_diffrn_measured_fraction_theta_max 0.908
_diffrn_radiation_monochromator graphite
_diffrn_radiation_source 'fine-focus sealed tube'
_diffrn_radiation_type MoK\a
_diffrn_radiation_wavelength 0.71073
_diffrn_reflns_av_R_equivalents 0.0269
_diffrn_reflns_av_sigmaI/netI 0.0321
_diffrn_reflns_limit_h_max 13
_diffrn_reflns_limit_h_min -13
_diffrn_reflns_limit_k_max 15
_diffrn_reflns_limit_k_min -15
_diffrn_reflns_limit_l_max 17
_diffrn_reflns_limit_l_min -12
_diffrn_reflns_number 9621
_diffrn_reflns_theta_full 28.28
_diffrn_reflns_theta_max 28.28
_diffrn_reflns_theta_min 1.84
_exptl_absorpt_coefficient_mu 2.236
_exptl_crystal_density_diffrn 1.945
_exptl_crystal_density_method 'not measured'
_exptl_crystal_F_000 852
_exptl_crystal_size_max 0.30
_exptl_crystal_size_mid 0.21
_exptl_crystal_size_min 0.04
_refine_diff_density_max 0.691
_refine_diff_density_min -1.029
_refine_diff_density_rms 0.137
_refine_ls_extinction_method none
_refine_ls_goodness_of_fit_ref 1.029
_refine_ls_hydrogen_treatment mixed
_refine_ls_matrix_type full
_refine_ls_number_parameters 424
_refine_ls_number_reflns 6588
_refine_ls_number_restraints 0
_refine_ls_restrained_S_all 1.029
_refine_ls_R_factor_all 0.0462
_refine_ls_R_factor_gt 0.0400
_refine_ls_shift/su_max 0.001
_refine_ls_shift/su_mean 0.000
_refine_ls_structure_factor_coef Fsqd
_refine_ls_weighting_details 'calc w=1/[\s^2^(Fo^2^)+(0.0801P)^2^+0.5694P] where P=(Fo^2^+2Fc^2^)/3'
_refine_ls_weighting_scheme calc
_refine_ls_wR_factor_gt 0.1088
_refine_ls_wR_factor_ref 0.1127
_reflns_number_gt 5746
_reflns_number_total 6588
_reflns_threshold_expression >2sigma(I)
_cod_data_source_file ic010186i_2.cif
_cod_data_source_block p-1
_cod_original_cell_volume 1460.50(11)
_cod_database_code 4319991

loop_
_symmetry_equiv_pos_as_xyz
'x, y, z'
'-x, -y, -z'

loop_
_atom_site_label
_atom_site_type_symbol
_atom_site_fract_x
_atom_site_fract_y
_atom_site_fract_z
_atom_site_U_iso_or_equiv
_atom_site_adp_type
_atom_site_occupancy
_atom_site_symmetry_multiplicity
_atom_site_calc_flag
_atom_site_refinement_flags
_atom_site_disorder_assembly
_atom_site_disorder_group
Cu1 Cu 0.53785(3) 0.61541(3) 0.61951(3) 0.00900(10) Uani 1 1 d . . .
Cu2 Cu 1.00528(3) -0.11415(3) 0.86273(3) 0.00904(10) Uani 1 1 d . . .
V1 V 0.89467(5) 0.18253(4) 0.75831(4) 0.00938(11) Uani 1 1 d . . .
V2 V 0.59613(5) 0.33355(4) 0.76958(4) 0.01036(12) Uani 1 1 d . . .
P1 P 0.38940(7) 0.38777(6) 0.64229(6) 0.00868(15) Uani 1 1 d . . .
P2 P 1.11029(7) 0.11212(6) 0.88481(6) 0.00832(15) Uani 1 1 d . . .
O1 O 1.12429(19) -0.01579(17) 0.87648(17) 0.0111(4) Uani 1 1 d . . .
O2 O 0.9285(2) 0.04912(18) 0.73493(18) 0.0149(4) Uani 1 1 d . . .
O3 O 1.1231(2) 0.12193(18) 0.99298(16) 0.0123(4) Uani 1 1 d . . .
O4 O 0.9773(2) 0.18004(17) 0.86454(16) 0.0117(4) Uani 1 1 d . . .
O5 O 0.9616(2) 0.28400(18) 0.64383(17) 0.0169(4) Uani 1 1 d . . .
O6 O 0.7158(2) 0.21199(18) 0.80666(17) 0.0138(4) Uani 1 1 d . . .
O7 O 0.6657(2) 0.46271(18) 0.69958(19) 0.0185(5) Uani 1 1 d . . .
O8 O 0.4821(2) 0.3499(2) 0.88211(18) 0.0220(5) Uani 1 1 d . . .
O9 O 0.51135(19) 0.30742(17) 0.67524(17) 0.0115(4) Uani 1 1 d . . .
O10 O 0.39575(19) 0.51738(17) 0.63975(17) 0.0117(4) Uani 1 1 d . . .
O11 O 0.6229(2) 0.62963(18) 0.46221(17) 0.0136(4) Uani 1 1 d . . .
N1 N 0.9133(2) -0.2446(2) 0.85138(19) 0.0115(5) Uani 1 1 d . . .
N2 N 1.1405(2) -0.1471(2) 0.7235(2) 0.0119(5) Uani 1 1 d . . .
N3 N 0.6586(2) 0.7382(2) 0.6080(2) 0.0116(5) Uani 1 1 d . . .
N4 N 0.4335(2) 0.6630(2) 0.7612(2) 0.0115(5) Uani 1 1 d . . .
C1 C 0.7967(3) -0.2901(2) 0.9176(2) 0.0131(5) Uani 1 1 d . . .
H1 H 0.7485 -0.2596 0.9773 0.016 Uiso 1 1 calc R . .
C2 C 0.7447(3) -0.3821(3) 0.8999(3) 0.0171(6) Uani 1 1 d . . .
H2 H 0.6633 -0.4123 0.9476 0.021 Uiso 1 1 calc R . .
C3 C 0.8146(3) -0.4280(3) 0.8114(3) 0.0177(6) Uani 1 1 d . . .
H3 H 0.7812 -0.4900 0.7999 0.021 Uiso 1 1 calc R . .
C4 C 0.9367(3) -0.3807(3) 0.7387(3) 0.0155(6) Uani 1 1 d . . .
C5 C 0.9816(3) -0.2879(2) 0.7627(2) 0.0123(5) Uani 1 1 d . . .
C6 C 1.0161(3) -0.4178(3) 0.6414(3) 0.0197(6) Uani 1 1 d . . .
H6 H 0.9882 -0.4795 0.6250 0.024 Uiso 1 1 calc R . .
C7 C 1.1306(3) -0.3649(3) 0.5731(3) 0.0182(6) Uani 1 1 d . . .
H7 H 1.1794 -0.3902 0.5103 0.022 Uiso 1 1 calc R . .
C8 C 1.1782(3) -0.2697(3) 0.5965(3) 0.0159(6) Uani 1 1 d . . .
C9 C 1.1036(3) -0.2334(2) 0.6920(2) 0.0131(6) Uani 1 1 d . . .
C10 C 1.2959(3) -0.2114(3) 0.5308(2) 0.0181(6) Uani 1 1 d . . .
H10 H 1.3484 -0.2316 0.4662 0.022 Uiso 1 1 calc R . .
C11 C 1.3333(3) -0.1237(3) 0.5628(3) 0.0181(6) Uani 1 1 d . . .
H11 H 1.4113 -0.0843 0.5199 0.022 Uiso 1 1 calc R . .
C12 C 1.2528(3) -0.0942(3) 0.6606(2) 0.0144(6) Uani 1 1 d . . .
H12 H 1.2794 -0.0356 0.6819 0.017 Uiso 1 1 calc R . .
C13 C 0.7755(3) 0.7687(2) 0.5323(2) 0.0118(5) Uani 1 1 d . . .
H13 H 0.8094 0.7300 0.4764 0.014 Uiso 1 1 calc R . .
C14 C 0.8500(3) 0.8570(3) 0.5332(2) 0.0145(6) Uani 1 1 d . . .
H14 H 0.9312 0.8765 0.4785 0.017 Uiso 1 1 calc R . .
C15 C 0.8013(3) 0.9147(3) 0.6166(3) 0.0145(6) Uani 1 1 d . . .
H15 H 0.8495 0.9733 0.6185 0.017 Uiso 1 1 calc R . .
C16 C 0.6778(3) 0.8836(2) 0.6985(2) 0.0140(6) Uani 1 1 d . . .
C17 C 0.6110(3) 0.7937(2) 0.6910(2) 0.0120(5) Uani 1 1 d . . .
C18 C 0.6171(3) 0.9371(3) 0.7901(3) 0.0178(6) Uani 1 1 d . . .
H18 H 0.6590 0.9978 0.7957 0.021 Uiso 1 1 calc R . .
C19 C 0.4997(3) 0.8993(3) 0.8676(3) 0.0193(6) Uani 1 1 d . . .
H19 H 0.4619 0.9353 0.9253 0.023 Uiso 1 1 calc R . .
C20 C 0.4323(3) 0.8048(3) 0.8627(2) 0.0152(6) Uani 1 1 d . . .
C21 C 0.4887(3) 0.7529(2) 0.7744(2) 0.0126(5) Uani 1 1 d . . .
C22 C 0.3103(3) 0.7607(3) 0.9411(2) 0.0163(6) Uani 1 1 d . . .
H22 H 0.2677 0.7929 1.0007 0.020 Uiso 1 1 calc R . .
C23 C 0.2562(3) 0.6702(3) 0.9279(2) 0.0161(6) Uani 1 1 d . . .
H23 H 0.1764 0.6400 0.9792 0.019 Uiso 1 1 calc R . .
C24 C 0.3202(3) 0.6224(3) 0.8371(2) 0.0142(6) Uani 1 1 d . . .
H24 H 0.2820 0.5601 0.8302 0.017 Uiso 1 1 calc R . .
C25 C 0.2457(3) 0.3250(2) 0.7551(2) 0.0096(5) Uani 1 1 d . . .
H25A H 0.2474 0.3377 0.8239 0.012 Uiso 1 1 calc R . .
H25B H 0.1647 0.3659 0.7384 0.012 Uiso 1 1 calc R . .
C26 C 1.2451(3) 0.1888(2) 0.7713(2) 0.0113(5) Uani 1 1 d . . .
H26A H 1.3290 0.1502 0.7837 0.014 Uiso 1 1 calc R . .
H26B H 1.2417 0.1780 0.7023 0.014 Uiso 1 1 calc R . .

loop_
_atom_site_aniso_label
_atom_site_aniso_U_11
_atom_site_aniso_U_22
_atom_site_aniso_U_33
_atom_site_aniso_U_23
_atom_site_aniso_U_13
_atom_site_aniso_U_12
Cu1 0.01075(18) 0.00780(17) 0.00873(17) -0.00170(12) -0.00299(13) -0.00252(12)
Cu2 0.01115(18) 0.00765(16) 0.00888(17) -0.00224(12) -0.00320(13) -0.00191(12)
V1 0.0105(2) 0.0082(2) 0.0097(2) -0.00154(17) -0.00440(18) -0.00030(17)
V2 0.0111(2) 0.0094(2) 0.0121(2) -0.00308(18) -0.00605(18) 0.00066(17)
P1 0.0094(3) 0.0084(3) 0.0084(3) -0.0012(2) -0.0031(3) -0.0025(2)
P2 0.0095(3) 0.0080(3) 0.0076(3) -0.0013(2) -0.0028(3) -0.0023(2)
O1 0.0116(9) 0.0082(9) 0.0147(10) -0.0029(7) -0.0055(8) -0.0013(7)
O2 0.0179(10) 0.0129(10) 0.0185(11) -0.0059(8) -0.0115(9) 0.0029(8)
O3 0.0134(10) 0.0151(10) 0.0097(10) -0.0033(8) -0.0038(8) -0.0047(8)
O4 0.0136(10) 0.0100(9) 0.0130(10) -0.0038(7) -0.0061(8) 0.0009(7)
O5 0.0184(11) 0.0166(10) 0.0136(10) -0.0013(8) -0.0056(8) 0.0006(8)
O6 0.0111(9) 0.0128(9) 0.0165(10) -0.0016(8) -0.0057(8) 0.0001(8)
O7 0.0209(11) 0.0100(9) 0.0297(12) -0.0030(9) -0.0168(10) -0.0009(8)
O8 0.0216(12) 0.0294(12) 0.0156(11) -0.0097(9) -0.0072(9) 0.0072(10)
O9 0.0123(9) 0.0092(9) 0.0151(10) -0.0045(8) -0.0056(8) -0.0012(7)
O10 0.0115(9) 0.0086(9) 0.0157(10) -0.0024(7) -0.0048(8) -0.0034(7)
O11 0.0147(10) 0.0167(10) 0.0099(10) -0.0022(8) -0.0030(8) -0.0068(8)
N1 0.0154(12) 0.0095(11) 0.0109(11) -0.0023(9) -0.0060(9) -0.0014(9)
N2 0.0135(11) 0.0106(11) 0.0124(12) -0.0044(9) -0.0055(9) 0.0025(9)
N3 0.0144(11) 0.0105(11) 0.0111(11) -0.0031(9) -0.0054(9) -0.0003(9)
N4 0.0128(11) 0.0103(11) 0.0127(12) -0.0030(9) -0.0059(9) -0.0001(9)
C1 0.0163(14) 0.0132(13) 0.0107(13) -0.0017(10) -0.0061(11) -0.0020(11)
C2 0.0203(15) 0.0142(14) 0.0175(15) 0.0019(11) -0.0107(12) -0.0053(11)
C3 0.0257(16) 0.0109(13) 0.0230(16) -0.0035(11) -0.0161(13) -0.0027(12)
C4 0.0212(15) 0.0102(13) 0.0196(15) -0.0032(11) -0.0141(12) 0.0023(11)
C5 0.0156(14) 0.0109(13) 0.0120(13) -0.0035(10) -0.0068(11) 0.0016(10)
C6 0.0337(18) 0.0127(13) 0.0216(16) -0.0087(12) -0.0196(14) 0.0063(12)
C7 0.0258(16) 0.0185(14) 0.0166(15) -0.0103(12) -0.0141(13) 0.0088(12)
C8 0.0190(15) 0.0155(14) 0.0153(14) -0.0053(11) -0.0108(12) 0.0073(11)
C9 0.0175(14) 0.0101(13) 0.0129(13) -0.0029(10) -0.0083(11) 0.0035(10)
C10 0.0187(15) 0.0209(15) 0.0125(14) -0.0053(12) -0.0063(12) 0.0095(12)
C11 0.0150(14) 0.0200(15) 0.0138(14) -0.0008(12) -0.0042(12) 0.0051(12)
C12 0.0157(14) 0.0111(13) 0.0144(14) -0.0011(11) -0.0054(11) 0.0015(10)
C13 0.0129(13) 0.0106(12) 0.0121(13) -0.0018(10) -0.0046(11) -0.0019(10)
C14 0.0145(14) 0.0156(14) 0.0129(14) -0.0005(11) -0.0065(11) -0.0015(11)
C15 0.0171(14) 0.0109(13) 0.0187(15) -0.0016(11) -0.0113(12) -0.0023(11)
C16 0.0191(14) 0.0093(13) 0.0167(14) -0.0031(11) -0.0105(12) 0.0009(11)
C17 0.0153(13) 0.0107(12) 0.0114(13) -0.0031(10) -0.0069(11) 0.0011(10)
C18 0.0267(16) 0.0131(13) 0.0216(16) -0.0090(12) -0.0140(13) -0.0004(12)
C19 0.0244(16) 0.0191(15) 0.0196(16) -0.0129(12) -0.0095(13) 0.0056(12)
C20 0.0166(14) 0.0152(14) 0.0141(14) -0.0035(11) -0.0074(12) 0.0033(11)
C21 0.0134(13) 0.0111(13) 0.0139(14) -0.0027(10) -0.0070(11) 0.0017(10)
C22 0.0175(14) 0.0176(14) 0.0117(14) -0.0034(11) -0.0056(12) 0.0059(11)
C23 0.0157(14) 0.0159(14) 0.0110(13) 0.0012(11) -0.0024(11) 0.0010(11)
C24 0.0161(14) 0.0106(13) 0.0123(13) 0.0015(10) -0.0039(11) -0.0014(10)
C25 0.0107(12) 0.0090(12) 0.0056(12) 0.0011(9) 0.0005(10) -0.0036(10)
C26 0.0119(13) 0.0104(13) 0.0099(13) -0.0017(10) -0.0017(10) -0.0019(10)

loop_
_atom_type_symbol
_atom_type_description
_atom_type_scat_dispersion_real
_atom_type_scat_dispersion_imag
_atom_type_scat_source
C C 0.0033 0.0016 'International Tables Vol C Tables 4.2.6.8 and 6.1.1.4'
H H 0.0000 0.0000 'International Tables Vol C Tables 4.2.6.8 and 6.1.1.4'
N N 0.0061 0.0033 'International Tables Vol C Tables 4.2.6.8 and 6.1.1.4'
O O 0.0106 0.0060 'International Tables Vol C Tables 4.2.6.8 and 6.1.1.4'
P P 0.1023 0.0942 'International Tables Vol C Tables 4.2.6.8 and 6.1.1.4'
V V 0.3005 0.5294 'International Tables Vol C Tables 4.2.6.8 and 6.1.1.4'
Cu Cu 0.3201 1.2651 'International Tables Vol C Tables 4.2.6.8 and 6.1.1.4'

loop_
_geom_angle_atom_site_label_1
_geom_angle_atom_site_label_2
_geom_angle_atom_site_label_3
_geom_angle
_geom_angle_site_symmetry_1
_geom_angle_site_symmetry_3
_geom_angle_publ_flag
O11 Cu1 O10 96.58(8) . . ?
O11 Cu1 N3 88.90(9) . . ?
O10 Cu1 N3 169.69(9) . . ?
O11 Cu1 N4 159.81(9) . . ?
O10 Cu1 N4 90.89(9) . . ?
N3 Cu1 N4 81.17(10) . . ?
O11 Cu1 O7 101.32(8) . . ?
O10 Cu1 O7 96.24(8) . . ?
N3 Cu1 O7 91.20(8) . . ?
N4 Cu1 O7 96.45(9) . . ?
O1 Cu2 O3 95.38(8) . 2_757 ?
O1 Cu2 N1 167.57(9) . . ?
O3 Cu2 N1 89.02(9) 2_757 . ?
O1 Cu2 N2 92.21(9) . . ?
O3 Cu2 N2 167.10(9) 2_757 . ?
N1 Cu2 N2 81.50(10) . . ?
O1 Cu2 O2 91.99(8) . . ?
O3 Cu2 O2 105.69(8) 2_757 . ?
N1 Cu2 O2 98.00(8) . . ?
N2 Cu2 O2 84.41(8) . . ?
O5 V1 O2 108.78(11) . . ?
O5 V1 O6 111.23(10) . . ?
O2 V1 O6 109.70(10) . . ?
O5 V1 O4 107.80(10) . . ?
O2 V1 O4 107.22(9) . . ?
O6 V1 O4 111.99(9) . . ?
O8 V2 O7 108.80(12) . . ?
O8 V2 O6 109.71(10) . . ?
O7 V2 O6 112.48(10) . . ?
O8 V2 O9 108.15(10) . . ?
O7 V2 O9 104.52(10) . . ?
O6 V2 O9 112.95(9) . . ?
O11 P1 O10 115.97(12) 2_666 . ?
O11 P1 O9 110.28(11) 2_666 . ?
O10 P1 O9 110.41(11) . . ?
O11 P1 C25 106.75(12) 2_666 . ?
O10 P1 C25 108.51(12) . . ?
O9 P1 C25 104.17(12) . . ?
O1 P2 O3 114.66(11) . . ?
O1 P2 O4 111.60(11) . . ?
O3 P2 O4 110.01(11) . . ?
O1 P2 C26 105.54(12) . . ?
O3 P2 C26 107.73(12) . . ?
O4 P2 C26 106.85(12) . . ?
P2 O1 Cu2 133.16(12) . . ?
V1 O2 Cu2 119.52(10) . . ?
P2 O3 Cu2 132.26(12) . 2_757 ?
P2 O4 V1 130.08(12) . . ?
V2 O6 V1 136.37(12) . . ?
V2 O7 Cu1 116.81(11) . . ?
P1 O9 V2 124.60(11) . . ?
P1 O10 Cu1 134.60(12) . . ?
P1 O11 Cu1 146.09(13) 2_666 . ?
C1 N1 C5 118.6(2) . . ?
C1 N1 Cu2 128.27(19) . . ?
C5 N1 Cu2 113.17(19) . . ?
C12 N2 C9 118.2(3) . . ?
C12 N2 Cu2 129.0(2) . . ?
C9 N2 Cu2 112.69(19) . . ?
C13 N3 C17 118.2(2) . . ?
C13 N3 Cu1 128.33(19) . . ?
C17 N3 Cu1 113.49(19) . . ?
C24 N4 C21 117.8(2) . . ?
C24 N4 Cu1 129.2(2) . . ?
C21 N4 Cu1 112.97(19) . . ?
N1 C1 C2 122.1(3) . . ?
C3 C2 C1 119.7(3) . . ?
C2 C3 C4 119.8(3) . . ?
C3 C4 C5 116.7(3) . . ?
C3 C4 C6 125.0(3) . . ?
C5 C4 C6 118.3(3) . . ?
N1 C5 C4 123.2(3) . . ?
N1 C5 C9 116.5(2) . . ?
C4 C5 C9 120.3(3) . . ?
C7 C6 C4 121.4(3) . . ?
C6 C7 C8 120.9(3) . . ?
C10 C8 C9 117.0(3) . . ?
C10 C8 C7 124.4(3) . . ?
C9 C8 C7 118.6(3) . . ?
N2 C9 C8 123.6(3) . . ?
N2 C9 C5 116.1(2) . . ?
C8 C9 C5 120.3(3) . . ?
C11 C10 C8 119.4(3) . . ?
C10 C11 C12 119.6(3) . . ?
N2 C12 C11 122.2(3) . . ?
N3 C13 C14 122.8(3) . . ?
C15 C14 C13 119.3(3) . . ?
C14 C15 C16 119.3(3) . . ?
C17 C16 C15 117.3(3) . . ?
C17 C16 C18 118.4(3) . . ?
C15 C16 C18 124.3(3) . . ?
N3 C17 C16 123.2(3) . . ?
N3 C17 C21 116.3(3) . . ?
C16 C17 C21 120.5(3) . . ?
C19 C18 C16 120.6(3) . . ?
C18 C19 C20 121.5(3) . . ?
C21 C20 C22 117.0(3) . . ?
C21 C20 C19 118.7(3) . . ?
C22 C20 C19 124.3(3) . . ?
N4 C21 C20 123.7(3) . . ?
N4 C21 C17 116.0(2) . . ?
C20 C21 C17 120.3(3) . . ?
C23 C22 C20 119.0(3) . . ?
C22 C23 C24 120.4(3) . . ?
N4 C24 C23 122.1(3) . . ?
C26 C25 P1 110.51(18) 1_455 . ?
C25 C26 P2 115.68(19) 1_655 . ?

loop_
_geom_bond_atom_site_label_1
_geom_bond_atom_site_label_2
_geom_bond_distance
_geom_bond_site_symmetry_2
_geom_bond_publ_flag
Cu1 O11 1.933(2) . ?
Cu1 O10 1.9378(19) . ?
Cu1 N3 2.012(2) . ?
Cu1 N4 2.031(2) . ?
Cu1 O7 2.258(2) . ?
Cu2 O1 1.9240(19) . ?
Cu2 O3 1.925(2) 2_757 ?
Cu2 N1 2.006(2) . ?
Cu2 N2 2.029(2) . ?
Cu2 O2 2.3441(19) . ?
V1 O5 1.616(2) . ?
V1 O2 1.647(2) . ?
V1 O6 1.805(2) . ?
V1 O4 1.8713(19) . ?
V2 O8 1.620(2) . ?
V2 O7 1.642(2) . ?
V2 O6 1.8046(19) . ?
V2 O9 1.8750(19) . ?
P1 O11 1.504(2) 2_666 ?
P1 O10 1.517(2) . ?
P1 O9 1.5695(19) . ?
P1 C25 1.802(3) . ?
P2 O1 1.5147(19) . ?
P2 O3 1.5169(19) . ?
P2 O4 1.5641(19) . ?
P2 C26 1.799(3) . ?
O3 Cu2 1.925(2) 2_757 ?
O11 P1 1.504(2) 2_666 ?
N1 C1 1.334(4) . ?
N1 C5 1.360(4) . ?
N2 C12 1.322(4) . ?
N2 C9 1.359(4) . ?
N3 C13 1.327(4) . ?
N3 C17 1.364(3) . ?
N4 C24 1.327(4) . ?
N4 C21 1.365(4) . ?
C1 C2 1.398(4) . ?
C2 C3 1.378(4) . ?
C3 C4 1.406(4) . ?
C4 C5 1.411(4) . ?
C4 C6 1.439(4) . ?
C5 C9 1.429(4) . ?
C6 C7 1.355(5) . ?
C7 C8 1.447(4) . ?
C8 C10 1.400(5) . ?
C8 C9 1.403(4) . ?
C10 C11 1.380(4) . ?
C11 C12 1.405(4) . ?
C13 C14 1.403(4) . ?
C14 C15 1.384(4) . ?
C15 C16 1.410(4) . ?
C16 C17 1.403(4) . ?
C16 C18 1.450(4) . ?
C17 C21 1.429(4) . ?
C18 C19 1.358(5) . ?
C19 C20 1.438(4) . ?
C20 C21 1.399(4) . ?
C20 C22 1.415(4) . ?
C22 C23 1.363(4) . ?
C23 C24 1.406(4) . ?
C25 C26 1.538(4) 1_455 ?
C26 C25 1.538(4) 1_655 ?
